data_1558426
loop_
_publ_author_name
'Zhou, Fulin'
'Zhou, Fujian'
'Su, Rongchuan'
'Yang, Yudong'
'You, Jingsong'

_publ_section_title
;
 Build-Up of Double Carbohelicenes Using Nitroarenes: Dual Role of the
 Nitro Functionality as Activation and Leaving Group
;
_journal_name_full 'Chemical Science'
_journal_paper_doi 10.1039/D0SC02058C
_journal_year 2020
_chemical_formula_moiety 'C34 H20'
_chemical_formula_sum 'C34 H20'
_chemical_formula_weight 428.50
_space_group_crystal_system monoclinic
_space_group_IT_number 9
_space_group_name_Hall 'C -2yc'
_space_group_name_H-M_alt 'C 1 c 1'
_atom_sites_solution_hydrogens geom
_atom_sites_solution_primary direct
_audit_creation_date 2018-12-11
_audit_creation_method
;
Olex2 1.2
(compiled 2018.05.29 svn.r3508 for OlexSys, GUI svn.r5506)
;
_audit_update_record
;
2020-01-03 deposited with the CCDC.	2020-06-24 downloaded from the CCDC.
;
_cell_angle_alpha 90
_cell_angle_beta 96.758(2)
_cell_angle_gamma 90
_cell_formula_units_Z 8
_cell_length_a 11.0876(3)
_cell_length_b 20.5912(4)
_cell_length_c 19.1254(4)
_cell_measurement_reflns_used 5061
_cell_measurement_temperature 150
_cell_measurement_theta_max 72.5240
_cell_measurement_theta_min 4.2930
_cell_volume 4336.12(17)
_computing_cell_refinement
;
CrysAlisPro, Agilent Technologies,
Version 1.171.37.35 (release 13-08-2014 CrysAlis171 .NET)
(compiled Aug 13 2014,18:06:01)
;
_computing_data_collection
;
CrysAlisPro, Agilent Technologies,
Version 1.171.37.35 (release 13-08-2014 CrysAlis171 .NET)
(compiled Aug 13 2014,18:06:01)
;
_computing_data_reduction
;
CrysAlisPro, Agilent Technologies,
Version 1.171.37.35 (release 13-08-2014 CrysAlis171 .NET)
(compiled Aug 13 2014,18:06:01)
;
_computing_molecular_graphics 'Olex2 (Dolomanov et al., 2009)'
_computing_publication_material 'Olex2 (Dolomanov et al., 2009)'
_computing_structure_refinement 'ShelXL (Sheldrick, 2015)'
_computing_structure_solution 'ShelXT (Sheldrick, 2015)'
_diffrn_ambient_environment air
_diffrn_ambient_temperature 150
_diffrn_detector 'CCD plate'
_diffrn_detector_area_resol_mean 15.9595
_diffrn_detector_type EosS2
_diffrn_measured_fraction_theta_full 0.999
_diffrn_measured_fraction_theta_max 0.979
_diffrn_measurement_details
;
#__ type_ start__ end____ width___ exp.time_
  1 omega  -31.00   53.00   1.0000    1.1500
omega____ theta____ kappa____ phi______ frames
    -       36.5421  -57.0000 -150.0000 84

#__ type_ start__ end____ width___ exp.time_
  2 omega  -35.00   66.00   1.0000    1.1500
omega____ theta____ kappa____ phi______ frames
    -       36.5421  -19.0000    0.0000 101

#__ type_ start__ end____ width___ exp.time_
  3 omega   10.00  104.00   1.0000    1.1500
omega____ theta____ kappa____ phi______ frames
    -       36.5421   77.0000  150.0000 94

#__ type_ start__ end____ width___ exp.time_
  4 omega    1.00   75.00   1.0000    1.1500
omega____ theta____ kappa____ phi______ frames
    -       36.5421  -99.0000  150.0000 74

#__ type_ start__ end____ width___ exp.time_
  5 omega   23.00   90.00   1.0000    1.1500
omega____ theta____ kappa____ phi______ frames
    -       36.5421 -125.0000  120.0000 67

#__ type_ start__ end____ width___ exp.time_
  6 omega  -35.00   66.00   1.0000    1.1500
omega____ theta____ kappa____ phi______ frames
    -       36.5421  -19.0000 -150.0000 101

#__ type_ start__ end____ width___ exp.time_
  7 omega   38.00   91.00   1.0000    4.5900
omega____ theta____ kappa____ phi______ frames
    -      108.0000  -30.0000  120.0000 53

#__ type_ start__ end____ width___ exp.time_
  8 omega   40.00   98.00   1.0000    4.5900
omega____ theta____ kappa____ phi______ frames
    -      108.0000  -45.0000  -30.0000 58

#__ type_ start__ end____ width___ exp.time_
  9 omega   38.00   91.00   1.0000    4.5900
omega____ theta____ kappa____ phi______ frames
    -      108.0000  -30.0000    0.0000 53

#__ type_ start__ end____ width___ exp.time_
 10 omega   38.00   91.00   1.0000    4.5900
omega____ theta____ kappa____ phi______ frames
    -      108.0000  -30.0000  150.0000 53

#__ type_ start__ end____ width___ exp.time_
 11 omega   38.00   91.00   1.0000    4.5900
omega____ theta____ kappa____ phi______ frames
    -      108.0000  -30.0000 -180.0000 53

#__ type_ start__ end____ width___ exp.time_
 12 omega   91.00  176.00   1.0000    4.5900
omega____ theta____ kappa____ phi______ frames
    -      108.0000   45.0000   60.0000 85

#__ type_ start__ end____ width___ exp.time_
 13 omega   90.00  175.00   1.0000    4.5900
omega____ theta____ kappa____ phi______ frames
    -      108.0000   61.0000  -60.0000 85

#__ type_ start__ end____ width___ exp.time_
 14 omega   40.00   98.00   1.0000    4.5900
omega____ theta____ kappa____ phi______ frames
    -      108.0000  -45.0000  -60.0000 58

#__ type_ start__ end____ width___ exp.time_
 15 omega   87.00  178.00   1.0000    4.5900
omega____ theta____ kappa____ phi______ frames
    -      108.0000   30.0000    0.0000 91

#__ type_ start__ end____ width___ exp.time_
 16 omega   10.00   72.00   1.0000    1.1500
omega____ theta____ kappa____ phi______ frames
    -       36.5421   77.0000  -90.0000 62

#__ type_ start__ end____ width___ exp.time_
 17 omega   20.00   95.00   1.0000    1.1500
omega____ theta____ kappa____ phi______ frames
    -       36.5421   57.0000    0.0000 75
;
_diffrn_measurement_device 'four-circle diffractometer'
_diffrn_measurement_device_type 'New Gemini, Dual, Cu at zero, EosS2'
_diffrn_measurement_method '\w scans'
_diffrn_orient_matrix_UB_11 0.0628457000
_diffrn_orient_matrix_UB_12 0.0426698000
_diffrn_orient_matrix_UB_13 -0.0511025000
_diffrn_orient_matrix_UB_21 -0.1248756000
_diffrn_orient_matrix_UB_22 0.0197630000
_diffrn_orient_matrix_UB_23 -0.0379892000
_diffrn_orient_matrix_UB_31 -0.0036577000
_diffrn_orient_matrix_UB_32 0.0582288000
_diffrn_orient_matrix_UB_33 0.0502807000
_diffrn_radiation_monochromator graphite
_diffrn_radiation_probe x-ray
_diffrn_radiation_type CuK\a
_diffrn_radiation_wavelength 1.54184
_diffrn_reflns_av_R_equivalents 0.0382
_diffrn_reflns_av_unetI/netI 0.0420
_diffrn_reflns_Laue_measured_fraction_full 0.999
_diffrn_reflns_Laue_measured_fraction_max 0.979
_diffrn_reflns_limit_h_max 12
_diffrn_reflns_limit_h_min -13
_diffrn_reflns_limit_k_max 24
_diffrn_reflns_limit_k_min -24
_diffrn_reflns_limit_l_max 23
_diffrn_reflns_limit_l_min -16
_diffrn_reflns_number 12071
_diffrn_reflns_point_group_measured_fraction_full 0.712
_diffrn_reflns_point_group_measured_fraction_max 0.687
_diffrn_reflns_theta_full 67.684
_diffrn_reflns_theta_max 72.710
_diffrn_reflns_theta_min 4.554
_diffrn_source 'Enhance (Cu) X-ray Source'
_exptl_absorpt_coefficient_mu 0.566
_exptl_absorpt_correction_T_max 1.00000
_exptl_absorpt_correction_T_min 0.58428
_exptl_absorpt_correction_type multi-scan
_exptl_absorpt_process_details
;
CrysAlisPro, Agilent Technologies,
Version 1.171.37.35 (release 13-08-2014 CrysAlis171 .NET)
(compiled Aug 13 2014,18:06:01)
Empirical absorption correction using spherical harmonics,
 implemented in SCALE3 ABSPACK scaling algorithm.
;
_exptl_crystal_colour 'clear orangish orange'
_exptl_crystal_colour_lustre clear
_exptl_crystal_colour_modifier orangish
_exptl_crystal_colour_primary orange
_exptl_crystal_density_diffrn 1.313
_exptl_crystal_description block
_exptl_crystal_F_000 1792
_exptl_crystal_size_max 0.65
_exptl_crystal_size_mid 0.5
_exptl_crystal_size_min 0.3
_refine_diff_density_max 0.588
_refine_diff_density_min -0.260
_refine_diff_density_rms 0.050
_refine_ls_abs_structure_details
;
 Flack x determined using 1436 quotients [(I+)-(I-)]/[(I+)+(I-)]
 (Parsons, Flack and Wagner, Acta Cryst. B69 (2013) 249-259).
;
_refine_ls_abs_structure_Flack -0.1(10)
_refine_ls_extinction_method none
_refine_ls_goodness_of_fit_ref 1.023
_refine_ls_hydrogen_treatment constr
_refine_ls_matrix_type full
_refine_ls_number_parameters 613
_refine_ls_number_reflns 5939
_refine_ls_number_restraints 2
_refine_ls_restrained_S_all 1.023
_refine_ls_R_factor_all 0.0534
_refine_ls_R_factor_gt 0.0505
_refine_ls_shift/su_max 0.000
_refine_ls_shift/su_mean 0.000
_refine_ls_structure_factor_coef Fsqd
_refine_ls_weighting_details 'w=1/[\s^2^(Fo^2^)+(0.0974P)^2^+0.4671P] where P=(Fo^2^+2Fc^2^)/3'
_refine_ls_weighting_scheme calc
_refine_ls_wR_factor_gt 0.1342
_refine_ls_wR_factor_ref 0.1392
_reflns_Friedel_coverage 0.402
_reflns_Friedel_fraction_full 0.423
_reflns_Friedel_fraction_max 0.395
_reflns_number_gt 5529
_reflns_number_total 5939
_reflns_threshold_expression 'I > 2\s(I)'
_cod_data_source_file d0sc02058c2.cif
_cod_data_source_block zfl-d5-150k
_cod_original_cell_volume 4336.13(17)
_cod_database_code 1558426
_shelx_shelxl_version_number 2014/7
_shelx_space_group_comment
;
The symmetry employed for this shelxl refinement is uniquely defined
by the following loop, which should always be used as a source of
symmetry information in preference to the above space-group names.
They are only intended as comments.
;
_reflns_odcompleteness_completeness 99.90
_reflns_odcompleteness_iscentric 1
_reflns_odcompleteness_theta 66.97
_olex2_refinement_description
;
1. Fixed Uiso
 At 1.2 times of:
  All C(H) groups
2.a Aromatic/amide H refined with riding coordinates:
 C005(H005), C007(H007), C008(H008), C00A(H00A), C00C(H00C), C00I(H00I),
 C00J(H00J), C00K(H00K), C00N(H00N), C00S(H00S), C00U(H00U), C00W(H00W),
 C00Z(H00Z), C011(H011), C012(H012), C013(H013), C014(H014), C016(H016),
 C017(H017), C018(H018), C019(H019), C01B(H01B), C01D(H01D), C01E(H01E),
 C01G(H01G), C01H(H01H), C01I(H01I), C01J(H01J), C01K(H01K), C01L(H01L),
 C01M(H01M), C01N(H01N), C01O(H01O), C01P(H01P), C01R(H01R), C01S(H01S),
 C01T(H01T), C01U(H01U), C01V(H01V), C01W(H01W)
;
_olex2_submission_special_instructions 'No special instructions were received'

loop_
_space_group_symop_operation_xyz
'x, y, z'
'x, -y, z+1/2'
'x+1/2, y+1/2, z'
'x+1/2, -y+1/2, z+1/2'

loop_
_atom_site_label
_atom_site_type_symbol
_atom_site_fract_x
_atom_site_fract_y
_atom_site_fract_z
_atom_site_U_iso_or_equiv
_atom_site_adp_type
_atom_site_occupancy
_atom_site_site_symmetry_order
_atom_site_calc_flag
_atom_site_refinement_flags_posn
_atom_site_refinement_flags_adp
_atom_site_refinement_flags_occupancy
_atom_site_disorder_assembly
_atom_site_disorder_group
C001 C -0.8525(3) -0.22013(14) -0.36771(16) 0.0239(6) Uani 1 1 d . . . . .
C002 C -0.7454(3) -0.29647(15) -0.43610(16) 0.0241(6) Uani 1 1 d . . . . .
C003 C -0.2263(3) -0.40129(16) -0.50436(18) 0.0298(7) Uani 1 1 d . . . . .
C004 C -0.6725(3) -0.39309(15) -0.49521(18) 0.0293(7) Uani 1 1 d . . . . .
C005 C -0.5711(3) -0.35855(16) -0.38246(17) 0.0296(7) Uani 1 1 d . . . . .
H005 H -0.5095 -0.3651 -0.3442 0.036 Uiso 1 1 calc R . . . .
C006 C -0.3290(3) -0.43409(16) -0.61943(18) 0.0291(7) Uani 1 1 d . . . . .
C007 C -0.4253(3) -0.46894(16) -0.73880(18) 0.0322(7) Uani 1 1 d . . . . .
H007 H -0.4918 -0.4407 -0.7344 0.039 Uiso 1 1 calc R . . . .
C008 C -0.8057(3) -0.20189(15) -0.55452(16) 0.0271(6) Uani 1 1 d . . . . .
H008 H -0.7413 -0.2319 -0.5571 0.032 Uiso 1 1 calc R . . . .
C009 C -0.9661(3) -0.18519(14) -0.36490(15) 0.0258(6) Uani 1 1 d . . . . .
C00A C -0.4067(3) -0.34295(17) -0.55853(19) 0.0352(8) Uani 1 1 d . . . . .
H00A H -0.4664 -0.3102 -0.5562 0.042 Uiso 1 1 calc R . . . .
C00B C -1.1448(3) -0.15389(15) -0.30569(17) 0.0301(7) Uani 1 1 d . . . . .
C00C C -0.7579(3) -0.19074(16) -0.24670(17) 0.0288(6) Uani 1 1 d . . . . .
H00C H -0.8252 -0.1633 -0.2415 0.035 Uiso 1 1 calc R . . . .
C00D C -0.8254(3) -0.24080(14) -0.43319(15) 0.0237(6) Uani 1 1 d . . . . .
C00E C -0.1256(3) -0.54402(15) -0.50363(17) 0.0288(6) Uani 1 1 d . . . . .
C00F C -0.2308(3) -0.51488(14) -0.69002(17) 0.0265(6) Uani 1 1 d . . . . .
C00G C -0.3298(3) -0.47277(15) -0.68288(17) 0.0276(6) Uani 1 1 d . . . . .
C00H C -1.0161(3) -0.15047(14) -0.42485(18) 0.0273(7) Uani 1 1 d . . . . .
C00I C -0.8660(3) -0.34701(15) -0.54242(18) 0.0290(7) Uani 1 1 d . . . . .
H00I H -0.9292 -0.3162 -0.5401 0.035 Uiso 1 1 calc R . . . .
C00J C -1.1827(3) -0.11262(17) -0.3640(2) 0.0353(8) Uani 1 1 d . . . . .
H00J H -1.2500 -0.0844 -0.3621 0.042 Uiso 1 1 calc R . . . .
C00K C -0.4243(3) -0.50457(18) -0.7985(2) 0.0351(8) Uani 1 1 d . . . . .
H00K H -0.4881 -0.5000 -0.8359 0.042 Uiso 1 1 calc R . . . .
C00L C -0.9586(3) -0.15408(15) -0.48914(17) 0.0277(6) Uani 1 1 d . . . . .
C00M C 0.0424(3) -0.55879(16) -0.69241(18) 0.0318(7) Uani 1 1 d . . . . .
C00N C -0.8365(3) -0.15982(17) -0.60949(18) 0.0320(7) Uani 1 1 d . . . . .
H00N H -0.7934 -0.1608 -0.6496 0.038 Uiso 1 1 calc R . . . .
C00O C 0.0209(3) -0.59710(16) -0.5725(2) 0.0351(8) Uani 1 1 d . . . . .
C00P C -0.6567(3) -0.26839(15) -0.31563(16) 0.0266(6) Uani 1 1 d . . . . .
C00Q C -0.8677(3) -0.20148(15) -0.49441(16) 0.0262(6) Uani 1 1 d . . . . .
C00R C -1.0372(3) -0.19159(15) -0.30646(16) 0.0272(6) Uani 1 1 d . . . . .
C00S C -0.9311(3) -0.11575(16) -0.60633(18) 0.0349(7) Uani 1 1 d . . . . .
H00S H -0.9548 -0.0879 -0.6451 0.042 Uiso 1 1 calc R . . . .
C00T C -0.1656(3) -0.50416(15) -0.56461(17) 0.0276(6) Uani 1 1 d . . . . .
C00U C -0.3292(3) -0.54789(17) -0.80480(19) 0.0337(8) Uani 1 1 d . . . . .
H00U H -0.3295 -0.5735 -0.8461 0.040 Uiso 1 1 calc R . . . .
C00V C -0.0366(3) -0.59235(16) -0.50828(19) 0.0333(7) Uani 1 1 d . . . . .
C00W C -0.1127(4) -0.35609(18) -0.3984(2) 0.0386(8) Uani 1 1 d . . . . .
H00W H -0.0423 -0.3562 -0.3648 0.046 Uiso 1 1 calc R . . . .
C00X C -0.7590(3) -0.22895(14) -0.30779(16) 0.0241(6) Uani 1 1 d . . . . .
C00Y C -0.2432(3) -0.44730(15) -0.56159(18) 0.0274(6) Uani 1 1 d . . . . .
C00Z C -0.6615(3) -0.19219(17) -0.19417(19) 0.0339(8) Uani 1 1 d . . . . .
H00Z H -0.6626 -0.1660 -0.1533 0.041 Uiso 1 1 calc R . . . .
C010 C -0.6571(3) -0.30761(15) -0.37843(16) 0.0257(6) Uani 1 1 d . . . . .
C011 C 0.0202(3) -0.51327(17) -0.74745(19) 0.0345(7) Uani 1 1 d . . . . .
H011 H -0.0450 -0.4834 -0.7465 0.041 Uiso 1 1 calc R . . . .
C012 C -0.5617(3) -0.23257(18) -0.2013(2) 0.0368(8) Uani 1 1 d . . . . .
H012 H -0.4959 -0.2346 -0.1648 0.044 Uiso 1 1 calc R . . . .
C013 C -1.2168(3) -0.16053(18) -0.2502(2) 0.0367(7) Uani 1 1 d . . . . .
H013 H -1.2847 -0.1328 -0.2482 0.044 Uiso 1 1 calc R . . . .
C014 C -0.9900(3) -0.11256(16) -0.54716(19) 0.0332(7) Uani 1 1 d . . . . .
H014 H -1.0532 -0.0817 -0.5452 0.040 Uiso 1 1 calc R . . . .
C015 C -0.7600(3) -0.34351(15) -0.49244(16) 0.0264(6) Uani 1 1 d . . . . .
C016 C -0.7847(4) -0.43898(17) -0.5996(2) 0.0379(8) Uani 1 1 d . . . . .
H016 H -0.7911 -0.4692 -0.6374 0.045 Uiso 1 1 calc R . . . .
C017 C -1.0141(3) -0.23964(15) -0.25333(17) 0.0289(6) Uani 1 1 d . . . . .
H017 H -0.9453 -0.2671 -0.2537 0.035 Uiso 1 1 calc R . . . .
C018 C -1.1237(3) -0.11325(16) -0.42188(18) 0.0332(7) Uani 1 1 d . . . . .
H018 H -1.1548 -0.0882 -0.4617 0.040 Uiso 1 1 calc R . . . .
C019 C 0.1268(3) -0.63669(18) -0.5754(2) 0.0421(9) Uani 1 1 d . . . . .
H019 H 0.1570 -0.6618 -0.5355 0.051 Uiso 1 1 calc R . . . .
C01A C -0.0275(3) -0.56285(15) -0.63330(18) 0.0304(7) Uani 1 1 d . . . . .
C01B C -0.3006(4) -0.30666(17) -0.4444(2) 0.0396(8) Uani 1 1 d . . . . .
H01B H -0.3607 -0.2742 -0.4417 0.048 Uiso 1 1 calc R . . . .
C01C C 0.1475(3) -0.59924(18) -0.6929(2) 0.0402(8) Uani 1 1 d . . . . .
C01D C 0.0892(4) -0.5106(2) -0.8022(2) 0.0426(9) Uani 1 1 d . . . . .
H01D H 0.0701 -0.4801 -0.8391 0.051 Uiso 1 1 calc R . . . .
C01E C -1.1898(4) -0.20659(19) -0.1990(2) 0.0385(8) Uani 1 1 d . . . . .
H01E H -1.2394 -0.2109 -0.1620 0.046 Uiso 1 1 calc R . . . .
C01F C -0.1386(3) -0.52533(15) -0.63014(17) 0.0273(6) Uani 1 1 d . . . . .
C01G C -0.1241(3) -0.40077(16) -0.45223(19) 0.0325(7) Uani 1 1 d . . . . .
H01G H -0.0619 -0.4321 -0.4546 0.039 Uiso 1 1 calc R . . . .
C01H C -0.1591(4) -0.58437(19) -0.3879(2) 0.0404(8) Uani 1 1 d . . . . .
H01H H -0.2027 -0.5829 -0.3480 0.048 Uiso 1 1 calc R . . . .
C01I C -0.2356(3) -0.55364(16) -0.75157(17) 0.0308(7) Uani 1 1 d . . . . .
H01I H -0.1727 -0.5842 -0.7560 0.037 Uiso 1 1 calc R . . . .
C01J C -0.1872(3) -0.54215(16) -0.44289(19) 0.0349(7) Uani 1 1 d . . . . .
H01J H -0.2494 -0.5109 -0.4401 0.042 Uiso 1 1 calc R . . . .
C01K C -0.6845(3) -0.43884(17) -0.55054(19) 0.0354(7) Uani 1 1 d . . . . .
H01K H -0.6222 -0.4700 -0.5537 0.042 Uiso 1 1 calc R . . . .
C01L C -0.8784(3) -0.39357(16) -0.59344(19) 0.0345(7) Uani 1 1 d . . . . .
H01L H -0.9510 -0.3955 -0.6252 0.041 Uiso 1 1 calc R . . . .
C01M C -0.5750(3) -0.39776(17) -0.43935(18) 0.0332(7) Uani 1 1 d . . . . .
H01M H -0.5123 -0.4287 -0.4423 0.040 Uiso 1 1 calc R . . . .
C01N C -1.0890(3) -0.24746(18) -0.20122(18) 0.0333(7) Uani 1 1 d . . . . .
H01N H -1.0723 -0.2805 -0.1668 0.040 Uiso 1 1 calc R . . . .
C01O C -0.0080(4) -0.63373(17) -0.4497(2) 0.0427(9) Uani 1 1 d . . . . .
H01O H 0.0539 -0.6654 -0.4513 0.051 Uiso 1 1 calc R . . . .
C01P C -0.4126(3) -0.38182(16) -0.61524(18) 0.0324(7) Uani 1 1 d . . . . .
H01P H -0.4738 -0.3744 -0.6535 0.039 Uiso 1 1 calc R . . . .
C01Q C -0.3126(3) -0.35008(16) -0.50199(19) 0.0326(7) Uani 1 1 d . . . . .
C01R C -0.5591(3) -0.26902(16) -0.26090(18) 0.0325(7) Uani 1 1 d . . . . .
H01R H -0.4902 -0.2954 -0.2656 0.039 Uiso 1 1 calc R . . . .
C01S C 0.1845(3) -0.63907(19) -0.6339(2) 0.0465(10) Uani 1 1 d . . . . .
H01S H 0.2509 -0.6680 -0.6354 0.056 Uiso 1 1 calc R . . . .
C01T C 0.2170(4) -0.5951(2) -0.7494(3) 0.0504(10) Uani 1 1 d . . . . .
H01T H 0.2861 -0.6223 -0.7497 0.060 Uiso 1 1 calc R . . . .
C01U C 0.1884(4) -0.5530(2) -0.8039(3) 0.0513(11) Uani 1 1 d . . . . .
H01U H 0.2348 -0.5523 -0.8426 0.062 Uiso 1 1 calc R . . . .
C01V C -0.0662(4) -0.62956(18) -0.3911(2) 0.0444(9) Uani 1 1 d . . . . .
H01V H -0.0435 -0.6575 -0.3522 0.053 Uiso 1 1 calc R . . . .
C01W C -0.2055(4) -0.31014(19) -0.3930(2) 0.0440(9) Uani 1 1 d . . . . .
H01W H -0.2015 -0.2818 -0.3536 0.053 Uiso 1 1 calc R . . . .

loop_
_atom_site_aniso_label
_atom_site_aniso_U_11
_atom_site_aniso_U_22
_atom_site_aniso_U_33
_atom_site_aniso_U_23
_atom_site_aniso_U_13
_atom_site_aniso_U_12
C001 0.0227(14) 0.0186(13) 0.0293(14) 0.0012(11) -0.0007(11) 0.0001(11)
C002 0.0181(14) 0.0259(14) 0.0282(14) 0.0052(12) 0.0014(11) 0.0013(11)
C003 0.0287(17) 0.0258(15) 0.0353(17) 0.0038(13) 0.0052(14) -0.0042(12)
C004 0.0290(17) 0.0245(14) 0.0357(16) 0.0023(12) 0.0089(13) 0.0035(12)
C005 0.0228(15) 0.0347(16) 0.0307(15) 0.0026(13) 0.0000(12) 0.0063(13)
C006 0.0257(17) 0.0247(14) 0.0374(17) 0.0040(12) 0.0056(13) -0.0024(12)
C007 0.0266(16) 0.0247(15) 0.0436(17) 0.0028(13) -0.0030(13) 0.0018(12)
C008 0.0236(15) 0.0252(14) 0.0311(15) 0.0012(12) -0.0020(12) -0.0027(11)
C009 0.0220(14) 0.0230(14) 0.0311(15) -0.0029(11) -0.0016(12) 0.0001(11)
C00A 0.0331(18) 0.0319(17) 0.0412(19) 0.0075(14) 0.0065(14) 0.0079(13)
C00B 0.0234(15) 0.0280(15) 0.0378(17) -0.0071(12) -0.0011(13) 0.0007(11)
C00C 0.0227(15) 0.0285(15) 0.0342(16) 0.0012(12) -0.0001(12) 0.0018(12)
C00D 0.0196(13) 0.0219(13) 0.0287(14) -0.0003(11) -0.0015(11) -0.0002(11)
C00E 0.0267(15) 0.0232(14) 0.0340(15) 0.0014(12) -0.0071(12) -0.0020(11)
C00F 0.0222(15) 0.0226(14) 0.0343(15) 0.0035(12) 0.0019(12) -0.0040(11)
C00G 0.0229(15) 0.0247(14) 0.0347(15) 0.0061(12) 0.0016(12) -0.0023(11)
C00H 0.0225(15) 0.0236(14) 0.0344(16) -0.0012(12) -0.0028(13) 0.0014(11)
C00I 0.0266(16) 0.0259(15) 0.0343(16) -0.0013(12) 0.0036(13) -0.0012(12)
C00J 0.0229(15) 0.0359(18) 0.0459(19) -0.0051(15) -0.0012(14) 0.0069(13)
C00K 0.0290(17) 0.0336(17) 0.0396(19) 0.0034(14) -0.0087(14) -0.0008(13)
C00L 0.0240(15) 0.0239(14) 0.0333(16) 0.0014(12) -0.0040(12) -0.0013(11)
C00M 0.0220(15) 0.0273(15) 0.0445(18) -0.0098(13) -0.0028(13) -0.0034(12)
C00N 0.0336(17) 0.0303(16) 0.0324(15) 0.0039(13) 0.0047(13) -0.0060(13)
C00O 0.0280(17) 0.0244(15) 0.049(2) -0.0032(14) -0.0092(15) 0.0013(13)
C00P 0.0252(15) 0.0245(14) 0.0295(14) 0.0041(11) 0.0001(12) 0.0009(11)
C00Q 0.0230(15) 0.0243(14) 0.0299(15) 0.0001(12) -0.0025(12) 0.0000(11)
C00R 0.0229(15) 0.0265(14) 0.0309(15) -0.0067(12) -0.0022(12) -0.0010(11)
C00S 0.0369(18) 0.0288(16) 0.0371(18) 0.0110(13) -0.0045(14) -0.0016(14)
C00T 0.0235(15) 0.0230(14) 0.0354(16) 0.0003(12) 0.0000(12) -0.0013(11)
C00U 0.0306(18) 0.0327(17) 0.0367(17) -0.0020(13) 0.0001(14) -0.0069(13)
C00V 0.0296(16) 0.0232(14) 0.0435(18) 0.0008(13) -0.0100(14) -0.0017(12)
C00W 0.0369(19) 0.0343(17) 0.0437(19) -0.0045(14) 0.0007(15) -0.0095(14)
C00X 0.0182(14) 0.0242(14) 0.0291(14) 0.0027(11) -0.0005(11) -0.0006(11)
C00Y 0.0250(16) 0.0252(15) 0.0321(15) 0.0038(12) 0.0042(13) 0.0006(12)
C00Z 0.0302(18) 0.0340(17) 0.0358(18) -0.0070(14) -0.0034(14) 0.0021(13)
C010 0.0220(14) 0.0253(14) 0.0299(15) 0.0046(12) 0.0030(12) 0.0009(11)
C011 0.0249(16) 0.0317(17) 0.0468(19) -0.0051(14) 0.0040(14) -0.0036(13)
C012 0.0308(18) 0.0363(18) 0.0391(19) -0.0022(14) -0.0139(15) 0.0019(14)
C013 0.0255(16) 0.0380(18) 0.0470(19) -0.0054(15) 0.0063(14) 0.0013(13)
C014 0.0324(17) 0.0260(15) 0.0388(18) 0.0050(13) -0.0059(14) 0.0049(12)
C015 0.0247(15) 0.0232(14) 0.0319(15) 0.0061(11) 0.0056(13) -0.0017(11)
C016 0.042(2) 0.0283(16) 0.0427(19) -0.0087(14) 0.0036(16) -0.0045(14)
C017 0.0216(15) 0.0292(15) 0.0343(15) -0.0038(12) -0.0026(12) -0.0004(11)
C018 0.0295(17) 0.0297(15) 0.0384(17) 0.0013(13) -0.0047(14) 0.0077(13)
C019 0.0355(19) 0.0316(17) 0.055(2) -0.0048(16) -0.0128(17) 0.0078(14)
C01A 0.0232(15) 0.0208(14) 0.0448(18) -0.0043(13) -0.0055(13) -0.0013(11)
C01B 0.044(2) 0.0266(16) 0.049(2) -0.0019(15) 0.0101(17) 0.0011(15)
C01C 0.0289(17) 0.0311(17) 0.059(2) -0.0141(16) 0.0000(15) 0.0026(13)
C01D 0.0300(18) 0.045(2) 0.054(2) -0.0041(17) 0.0111(16) -0.0026(15)
C01E 0.0283(18) 0.0453(19) 0.0437(19) -0.0017(15) 0.0119(14) -0.0014(15)
C01F 0.0213(14) 0.0224(13) 0.0372(16) 0.0005(12) -0.0005(12) -0.0026(11)
C01G 0.0294(17) 0.0273(15) 0.0403(19) 0.0018(13) 0.0019(14) -0.0028(13)
C01H 0.043(2) 0.0379(18) 0.0377(18) 0.0059(15) -0.0058(15) -0.0105(16)
C01I 0.0250(16) 0.0316(16) 0.0361(16) 0.0000(13) 0.0043(13) -0.0033(12)
C01J 0.0330(18) 0.0289(16) 0.0405(17) 0.0025(14) -0.0051(14) -0.0041(13)
C01K 0.0345(19) 0.0269(16) 0.0446(19) -0.0038(14) 0.0040(15) 0.0049(13)
C01L 0.0328(18) 0.0292(15) 0.0399(17) -0.0023(14) -0.0027(14) -0.0038(13)
C01M 0.0289(17) 0.0302(16) 0.0412(18) 0.0047(13) 0.0073(14) 0.0104(13)
C01N 0.0305(17) 0.0346(17) 0.0343(17) -0.0013(13) 0.0020(13) -0.0051(13)
C01O 0.037(2) 0.0268(17) 0.059(2) 0.0079(16) -0.0141(17) 0.0024(14)
C01P 0.0302(17) 0.0306(16) 0.0365(16) 0.0082(13) 0.0043(13) 0.0054(13)
C01Q 0.0333(18) 0.0264(15) 0.0387(18) 0.0038(13) 0.0070(14) 0.0002(13)
C01R 0.0235(15) 0.0303(15) 0.0419(17) 0.0044(13) -0.0033(13) 0.0034(12)
C01S 0.0292(18) 0.0345(18) 0.073(3) -0.0150(18) -0.0053(18) 0.0101(14)
C01T 0.0294(19) 0.048(2) 0.075(3) -0.019(2) 0.0080(18) 0.0063(16)
C01U 0.037(2) 0.054(2) 0.067(3) -0.009(2) 0.019(2) 0.0015(18)
C01V 0.047(2) 0.0328(18) 0.049(2) 0.0154(16) -0.0104(18) -0.0062(16)
C01W 0.050(2) 0.0326(19) 0.050(2) -0.0095(16) 0.0067(18) -0.0091(16)

loop_
_atom_type_symbol
_atom_type_description
_atom_type_scat_dispersion_real
_atom_type_scat_dispersion_imag
_atom_type_scat_source
C C 0.0181 0.0091 'International Tables Vol C Tables 4.2.6.8 and 6.1.1.4'
H H 0.0000 0.0000 'International Tables Vol C Tables 4.2.6.8 and 6.1.1.4'

loop_
_geom_angle_atom_site_label_1
_geom_angle_atom_site_label_2
_geom_angle_atom_site_label_3
_geom_angle
_geom_angle_site_symmetry_1
_geom_angle_site_symmetry_3
_geom_angle_publ_flag
C009 C001 C00X 124.6(3) . . ?
C00D C001 C009 117.6(3) . . ?
C00D C001 C00X 117.4(3) . . ?
C010 C002 C00D 118.1(3) . . ?
C010 C002 C015 118.9(3) . . ?
C015 C002 C00D 122.8(3) . . ?
C01G C003 C00Y 124.0(3) . . ?
C01G C003 C01Q 117.1(3) . . ?
C01Q C003 C00Y 118.8(3) . . ?
C015 C004 C01M 118.8(3) . . ?
C01K C004 C015 120.4(3) . . ?
C01K C004 C01M 120.8(3) . . ?
C010 C005 H005 119.2 . . ?
C01M C005 H005 119.2 . . ?
C01M C005 C010 121.6(3) . . ?
C00Y C006 C00G 119.4(3) . . ?
C00Y C006 C01P 119.2(3) . . ?
C01P C006 C00G 121.4(3) . . ?
C00G C007 H007 119.2 . . ?
C00K C007 H007 119.2 . . ?
C00K C007 C00G 121.7(3) . . ?
C00N C008 H008 119.3 . . ?
C00N C008 C00Q 121.3(3) . . ?
C00Q C008 H008 119.3 . . ?
C00H C009 C001 118.7(3) . . ?
C00H C009 C00R 118.5(3) . . ?
C00R C009 C001 122.4(3) . . ?
C01P C00A H00A 119.5 . . ?
C01P C00A C01Q 121.0(3) . . ?
C01Q C00A H00A 119.5 . . ?
C00J C00B C00R 119.1(3) . . ?
C013 C00B C00J 120.4(3) . . ?
C013 C00B C00R 120.3(3) . . ?
C00X C00C H00C 119.2 . . ?
C00Z C00C H00C 119.2 . . ?
C00Z C00C C00X 121.5(3) . . ?
C001 C00D C002 118.3(3) . . ?
C001 C00D C00Q 118.2(3) . . ?
C00Q C00D C002 123.2(3) . . ?
C00V C00E C00T 119.8(3) . . ?
C00V C00E C01J 118.6(3) . . ?
C01J C00E C00T 120.8(3) . . ?
C00G C00F C01F 119.6(3) . . ?
C00G C00F C01I 118.1(3) . . ?
C01I C00F C01F 121.5(3) . . ?
C007 C00G C006 122.1(3) . . ?
C007 C00G C00F 118.7(3) . . ?
C00F C00G C006 119.2(3) . . ?
C009 C00H C00L 119.6(3) . . ?
C009 C00H C018 119.5(3) . . ?
C018 C00H C00L 121.0(3) . . ?
C015 C00I H00I 119.3 . . ?
C01L C00I H00I 119.3 . . ?
C01L C00I C015 121.4(3) . . ?
C00B C00J H00J 119.7 . . ?
C018 C00J C00B 120.6(3) . . ?
C018 C00J H00J 119.7 . . ?
C007 C00K H00K 120.1 . . ?
C007 C00K C00U 119.9(3) . . ?
C00U C00K H00K 120.1 . . ?
C00Q C00L C00H 118.9(3) . . ?
C014 C00L C00H 122.8(3) . . ?
C014 C00L C00Q 118.3(3) . . ?
C011 C00M C01A 124.0(3) . . ?
C011 C00M C01C 116.9(3) . . ?
C01C C00M C01A 118.8(3) . . ?
C008 C00N H00N 120.1 . . ?
C008 C00N C00S 119.9(3) . . ?
C00S C00N H00N 120.1 . . ?
C019 C00O C00V 121.0(3) . . ?
C01A C00O C00V 120.1(3) . . ?
C01A C00O C019 119.0(4) . . ?
C00X C00P C010 118.9(3) . . ?
C01R C00P C00X 118.6(3) . . ?
C01R C00P C010 122.5(3) . . ?
C008 C00Q C00D 120.8(3) . . ?
C008 C00Q C00L 118.9(3) . . ?
C00L C00Q C00D 119.4(3) . . ?
C00B C00R C009 119.4(3) . . ?
C017 C00R C009 123.2(3) . . ?
C017 C00R C00B 116.9(3) . . ?
C00N C00S H00S 120.0 . . ?
C014 C00S C00N 120.0(3) . . ?
C014 C00S H00S 120.0 . . ?
C00E C00T C00Y 123.2(3) . . ?
C01F C00T C00E 117.9(3) . . ?
C01F C00T C00Y 118.5(3) . . ?
C00K C00U H00U 119.9 . . ?
C01I C00U C00K 120.3(3) . . ?
C01I C00U H00U 119.9 . . ?
C00E C00V C00O 118.7(3) . . ?
C00E C00V C01O 117.9(4) . . ?
C01O C00V C00O 123.3(3) . . ?
C01G C00W H00W 120.0 . . ?
C01G C00W C01W 120.0(4) . . ?
C01W C00W H00W 120.0 . . ?
C00C C00X C001 121.1(3) . . ?
C00C C00X C00P 118.6(3) . . ?
C00P C00X C001 119.4(3) . . ?
C003 C00Y C00T 122.2(3) . . ?
C006 C00Y C003 119.2(3) . . ?
C006 C00Y C00T 118.3(3) . . ?
C00C C00Z H00Z 120.2 . . ?
C00C C00Z C012 119.6(3) . . ?
C012 C00Z H00Z 120.2 . . ?
C002 C010 C005 119.1(3) . . ?
C002 C010 C00P 119.6(3) . . ?
C005 C010 C00P 121.2(3) . . ?
C00M C011 H011 118.9 . . ?
C01D C011 C00M 122.2(3) . . ?
C01D C011 H011 118.9 . . ?
C00Z C012 H012 120.0 . . ?
C01R C012 C00Z 120.0(3) . . ?
C01R C012 H012 120.0 . . ?
C00B C013 H013 119.7 . . ?
C01E C013 C00B 120.7(3) . . ?
C01E C013 H013 119.7 . . ?
C00L C014 H014 119.3 . . ?
C00S C014 C00L 121.4(3) . . ?
C00S C014 H014 119.3 . . ?
C004 C015 C002 119.7(3) . . ?
C004 C015 C00I 116.9(3) . . ?
C00I C015 C002 123.1(3) . . ?
C01K C016 H016 120.4 . . ?
C01K C016 C01L 119.1(3) . . ?
C01L C016 H016 120.4 . . ?
C00R C017 H017 119.2 . . ?
C01N C017 C00R 121.7(3) . . ?
C01N C017 H017 119.2 . . ?
C00H C018 H018 119.1 . . ?
C00J C018 C00H 121.7(3) . . ?
C00J C018 H018 119.1 . . ?
C00O C019 H019 119.3 . . ?
C01S C019 C00O 121.4(4) . . ?
C01S C019 H019 119.3 . . ?
C00M C01A C01F 122.2(3) . . ?
C00O C01A C00M 119.1(3) . . ?
C00O C01A C01F 118.1(3) . . ?
C01Q C01B H01B 119.1 . . ?
C01W C01B H01B 119.1 . . ?
C01W C01B C01Q 121.7(4) . . ?
C01S C01C C00M 119.4(4) . . ?
C01T C01C C00M 119.4(4) . . ?
C01T C01C C01S 121.1(3) . . ?
C011 C01D H01D 119.9 . . ?
C011 C01D C01U 120.1(4) . . ?
C01U C01D H01D 119.9 . . ?
C013 C01E H01E 120.0 . . ?
C013 C01E C01N 120.1(4) . . ?
C01N C01E H01E 120.0 . . ?
C00F C01F C01A 124.2(3) . . ?
C00T C01F C00F 117.1(3) . . ?
C00T C01F C01A 118.3(3) . . ?
C003 C01G H01G 119.1 . . ?
C00W C01G C003 121.8(3) . . ?
C00W C01G H01G 119.1 . . ?
C01J C01H H01H 120.3 . . ?
C01J C01H C01V 119.4(4) . . ?
C01V C01H H01H 120.3 . . ?
C00F C01I H01I 119.4 . . ?
C00U C01I C00F 121.3(3) . . ?
C00U C01I H01I 119.4 . . ?
C00E C01J H01J 119.2 . . ?
C01H C01J C00E 121.6(3) . . ?
C01H C01J H01J 119.2 . . ?
C004 C01K H01K 119.5 . . ?
C016 C01K C004 120.9(3) . . ?
C016 C01K H01K 119.5 . . ?
C00I C01L C016 120.8(3) . . ?
C00I C01L H01L 119.6 . . ?
C016 C01L H01L 119.6 . . ?
C004 C01M H01M 119.6 . . ?
C005 C01M C004 120.7(3) . . ?
C005 C01M H01M 119.6 . . ?
C017 C01N C01E 120.0(3) . . ?
C017 C01N H01N 120.0 . . ?
C01E C01N H01N 120.0 . . ?
C00V C01O H01O 119.0 . . ?
C01V C01O C00V 122.1(4) . . ?
C01V C01O H01O 119.0 . . ?
C006 C01P H01P 119.2 . . ?
C00A C01P C006 121.6(3) . . ?
C00A C01P H01P 119.2 . . ?
C00A C01Q C003 119.2(3) . . ?
C01B C01Q C003 119.3(3) . . ?
C01B C01Q C00A 121.5(3) . . ?
C00P C01R H01R 119.2 . . ?
C012 C01R C00P 121.5(3) . . ?
C012 C01R H01R 119.2 . . ?
C019 C01S C01C 121.1(3) . . ?
C019 C01S H01S 119.4 . . ?
C01C C01S H01S 119.4 . . ?
C01C C01T H01T 119.1 . . ?
C01U C01T C01C 121.9(4) . . ?
C01U C01T H01T 119.1 . . ?
C01D C01U H01U 120.4 . . ?
C01T C01U C01D 119.3(4) . . ?
C01T C01U H01U 120.4 . . ?
C01H C01V H01V 119.9 . . ?
C01O C01V C01H 120.2(3) . . ?
C01O C01V H01V 119.9 . . ?
C00W C01W H01W 120.2 . . ?
C01B C01W C00W 119.6(4) . . ?
C01B C01W H01W 120.2 . . ?

loop_
_geom_bond_atom_site_label_1
_geom_bond_atom_site_label_2
_geom_bond_distance
_geom_bond_site_symmetry_2
_geom_bond_publ_flag
C001 C009 1.457(4) . ?
C001 C00D 1.388(4) . ?
C001 C00X 1.463(4) . ?
C002 C00D 1.455(4) . ?
C002 C010 1.405(4) . ?
C002 C015 1.444(4) . ?
C003 C00Y 1.443(5) . ?
C003 C01G 1.419(5) . ?
C003 C01Q 1.428(5) . ?
C004 C015 1.413(4) . ?
C004 C01K 1.411(5) . ?
C004 C01M 1.431(5) . ?
C005 H005 0.9500 . ?
C005 C010 1.426(4) . ?
C005 C01M 1.351(5) . ?
C006 C00G 1.451(5) . ?
C006 C00Y 1.398(4) . ?
C006 C01P 1.429(4) . ?
C007 H007 0.9500 . ?
C007 C00G 1.416(4) . ?
C007 C00K 1.359(5) . ?
C008 H008 0.9500 . ?
C008 C00N 1.374(5) . ?
C008 C00Q 1.407(4) . ?
C009 C00H 1.408(4) . ?
C009 C00R 1.448(4) . ?
C00A H00A 0.9500 . ?
C00A C01P 1.343(5) . ?
C00A C01Q 1.419(5) . ?
C00B C00J 1.425(5) . ?
C00B C00R 1.425(4) . ?
C00B C013 1.407(5) . ?
C00C H00C 0.9500 . ?
C00C C00X 1.408(4) . ?
C00C C00Z 1.379(5) . ?
C00D C00Q 1.455(4) . ?
C00E C00T 1.452(4) . ?
C00E C00V 1.411(5) . ?
C00E C01J 1.416(5) . ?
C00F C00G 1.417(4) . ?
C00F C01F 1.459(4) . ?
C00F C01I 1.418(4) . ?
C00H C00L 1.452(5) . ?
C00H C018 1.425(4) . ?
C00I H00I 0.9500 . ?
C00I C015 1.427(4) . ?
C00I C01L 1.363(5) . ?
C00J H00J 0.9500 . ?
C00J C018 1.351(5) . ?
C00K H00K 0.9500 . ?
C00K C00U 1.396(5) . ?
C00L C00Q 1.415(4) . ?
C00L C014 1.412(4) . ?
C00M C011 1.409(5) . ?
C00M C01A 1.446(5) . ?
C00M C01C 1.434(5) . ?
C00N H00N 0.9500 . ?
C00N C00S 1.393(5) . ?
C00O C00V 1.452(6) . ?
C00O C019 1.435(5) . ?
C00O C01A 1.411(5) . ?
C00P C00X 1.417(4) . ?
C00P C010 1.447(4) . ?
C00P C01R 1.414(4) . ?
C00R C017 1.420(4) . ?
C00S H00S 0.9500 . ?
C00S C014 1.373(5) . ?
C00T C00Y 1.458(4) . ?
C00T C01F 1.392(5) . ?
C00U H00U 0.9500 . ?
C00U C01I 1.371(5) . ?
C00V C01O 1.414(5) . ?
C00W H00W 0.9500 . ?
C00W C01G 1.376(5) . ?
C00W C01W 1.411(6) . ?
C00Z H00Z 0.9500 . ?
C00Z C012 1.404(5) . ?
C011 H011 0.9500 . ?
C011 C01D 1.368(5) . ?
C012 H012 0.9500 . ?
C012 C01R 1.367(5) . ?
C013 H013 0.9500 . ?
C013 C01E 1.371(6) . ?
C014 H014 0.9500 . ?
C016 H016 0.9500 . ?
C016 C01K 1.367(5) . ?
C016 C01L 1.413(5) . ?
C017 H017 0.9500 . ?
C017 C01N 1.380(5) . ?
C018 H018 0.9500 . ?
C019 H019 0.9500 . ?
C019 C01S 1.353(6) . ?
C01A C01F 1.462(4) . ?
C01B H01B 0.9500 . ?
C01B C01Q 1.412(5) . ?
C01B C01W 1.356(6) . ?
C01C C01S 1.416(6) . ?
C01C C01T 1.402(6) . ?
C01D H01D 0.9500 . ?
C01D C01U 1.407(6) . ?
C01E H01E 0.9500 . ?
C01E C01N 1.404(5) . ?
C01G H01G 0.9500 . ?
C01H H01H 0.9500 . ?
C01H C01J 1.371(5) . ?
C01H C01V 1.395(6) . ?
C01I H01I 0.9500 . ?
C01J H01J 0.9500 . ?
C01K H01K 0.9500 . ?
C01L H01L 0.9500 . ?
C01M H01M 0.9500 . ?
C01N H01N 0.9500 . ?
C01O H01O 0.9500 . ?
C01O C01V 1.359(6) . ?
C01P H01P 0.9500 . ?
C01R H01R 0.9500 . ?
C01S H01S 0.9500 . ?
C01T H01T 0.9500 . ?
C01T C01U 1.363(7) . ?
C01U H01U 0.9500 . ?
C01V H01V 0.9500 . ?
C01W H01W 0.9500 . ?
